data_1507323
loop_
_publ_author_name
'Su, Qibin'
'Beeler, Aaron B.'
'Lobkovsky, Emil'
'Porco, Jr, John A'
'Panek, James S.'

_publ_section_title
;
 Stereochemical diversity through cyclodimerization: synthesis of
 polyketide-like macrodiolides.
;
_journal_issue 12
_journal_name_full 'Organic letters'
_journal_page_first 2149
_journal_page_last 2152
_journal_paper_doi 10.1021/ol034608z
_journal_volume 5
_journal_year 2003
_chemical_formula_sum 'C14 H20 O4'
_chemical_formula_weight 252.30
_chemical_name_systematic
; 
 ? 
;
_space_group_IT_number 19
_symmetry_cell_setting orthorhombic
_symmetry_space_group_name_Hall 'P 2ac 2ab'
_symmetry_space_group_name_H-M 'P 21 21 21'
_atom_sites_solution_hydrogens difmap
_atom_sites_solution_primary direct
_atom_sites_solution_secondary difmap
_audit_creation_method SHELXL-97
_cell_angle_alpha 90.00
_cell_angle_beta 90.00
_cell_angle_gamma 90.00
_cell_formula_units_Z 4
_cell_length_a 4.7958(5)
_cell_length_b 16.711(2)
_cell_length_c 17.195(2)
_cell_measurement_temperature 173(2)
_cell_volume 1378.1(3)
_computing_cell_refinement SAINT+
_computing_data_collection SMART
_computing_data_reduction SAINT+
_computing_molecular_graphics SHELXTL
_computing_publication_material SHELXTL
_computing_structure_refinement 'SHELXL-97 (Sheldrick, 1997)'
_computing_structure_solution 'SHELXS-97 (Sheldrick, 1990)'
_diffrn_ambient_temperature 173(2)
_diffrn_measured_fraction_theta_full 0.925
_diffrn_measured_fraction_theta_max 0.925
_diffrn_measurement_device_type 'Bruker 1K CCD'
_diffrn_measurement_method '0.3 deg. omega scan'
_diffrn_radiation_monochromator graphite
_diffrn_radiation_source 'fine-focus sealed tube'
_diffrn_radiation_type MoK\a
_diffrn_radiation_wavelength 0.71073
_diffrn_reflns_av_R_equivalents 0.0303
_diffrn_reflns_av_sigmaI/netI 0.0445
_diffrn_reflns_limit_h_max 5
_diffrn_reflns_limit_h_min -5
_diffrn_reflns_limit_k_max 21
_diffrn_reflns_limit_k_min -21
_diffrn_reflns_limit_l_max 3
_diffrn_reflns_limit_l_min -22
_diffrn_reflns_number 4805
_diffrn_reflns_theta_full 28.28
_diffrn_reflns_theta_max 28.28
_diffrn_reflns_theta_min 2.44
_exptl_absorpt_coefficient_mu 0.088
_exptl_absorpt_correction_T_max 0.9956
_exptl_absorpt_correction_T_min 0.7409
_exptl_absorpt_correction_type SADABS
_exptl_crystal_colour colorless
_exptl_crystal_density_diffrn 1.216
_exptl_crystal_density_method 'not measured'
_exptl_crystal_description plate
_exptl_crystal_F_000 544
_exptl_crystal_size_max 0.90
_exptl_crystal_size_mid 0.30
_exptl_crystal_size_min 0.05
_refine_diff_density_max 0.166
_refine_diff_density_min -0.134
_refine_diff_density_rms 0.036
_refine_ls_abs_structure_details 'Flack H D (1983), Acta Cryst. A39, 876-881'
_refine_ls_abs_structure_Flack 1.1(15)
_refine_ls_extinction_method none
_refine_ls_goodness_of_fit_ref 1.015
_refine_ls_hydrogen_treatment isotropic
_refine_ls_matrix_type full
_refine_ls_number_parameters 243
_refine_ls_number_reflns 2567
_refine_ls_number_restraints 0
_refine_ls_restrained_S_all 1.015
_refine_ls_R_factor_all 0.0624
_refine_ls_R_factor_gt 0.0431
_refine_ls_shift/su_max 0.082
_refine_ls_shift/su_mean 0.017
_refine_ls_structure_factor_coef Fsqd
_refine_ls_weighting_details 'calc w=1/[\s^2^(Fo^2^)+(0.0577P)^2^+0.0000P] where P=(Fo^2^+2Fc^2^)/3'
_refine_ls_weighting_scheme calc
_refine_ls_wR_factor_gt 0.0933
_refine_ls_wR_factor_ref 0.1036
_reflns_number_gt 2005
_reflns_number_total 2567
_reflns_threshold_expression >2sigma(I)
_cod_data_source_file ol034608zsi20030408_064926.cif
_cod_data_source_block porco9
_cod_depositor_comments
;
The following automatic conversions were performed:

'_symmetry_cell_setting' value 'Orthorhombic' changed to
'orthorhombic' according to
/home/saulius/struct/CIF-dictionaries/cif_core.dic dictionary named
'cif_core.dic' version 2.4.1 from 2010-06-29.

Automatic conversion script
Id: cif_fix_values 1715 2011-07-08 13:25:40Z adriana 
;
_cod_original_cell_volume 1378.0(3)
_cod_original_sg_symbol_H-M P2(1)2(1)2(1)
_cod_database_code 1507323

loop_
_symmetry_equiv_pos_as_xyz
'x, y, z'
'-x+1/2, -y, z+1/2'
'-x, y+1/2, -z+1/2'
'x+1/2, -y+1/2, -z'

loop_
_atom_site_label
_atom_site_type_symbol
_atom_site_fract_x
_atom_site_fract_y
_atom_site_fract_z
_atom_site_U_iso_or_equiv
_atom_site_adp_type
_atom_site_occupancy
_atom_site_symmetry_multiplicity
_atom_site_calc_flag
O1 O -0.2407(5) 0.16487(12) 0.84002(12) 0.0711(7) Uani 1 1 d
O2 O -0.0678(3) 0.26846(9) 0.77587(8) 0.0370(4) Uani 1 1 d
O3 O -0.2869(4) 0.61680(10) 0.85269(11) 0.0482(5) Uani 1 1 d
O4 O -0.0060(3) 0.51043(9) 0.84351(9) 0.0330(4) Uani 1 1 d
C1 C -0.0872(5) 0.22067(13) 0.83702(13) 0.0340(5) Uani 1 1 d
C2 C -0.2474(7) 0.24949(15) 0.71019(14) 0.0385(6) Uani 1 1 d
H2B H -0.186(6) 0.2022(14) 0.6860(14) 0.038(7) Uiso 1 1 d
H2A H -0.451(7) 0.2415(16) 0.7287(16) 0.057(8) Uiso 1 1 d
C3 C -0.2368(6) 0.31877(14) 0.65439(13) 0.0338(5) Uani 1 1 d
H3 H -0.035(5) 0.3242(12) 0.6429(12) 0.023(6) Uiso 1 1 d
C4 C -0.3519(6) 0.39301(15) 0.68941(13) 0.0339(5) Uani 1 1 d
H4 H -0.553(6) 0.3825(15) 0.7034(15) 0.048(7) Uiso 1 1 d
C5 C -0.2126(6) 0.45850(15) 0.70618(12) 0.0346(6) Uani 1 1 d
H5 H -0.002(6) 0.4550(16) 0.6940(14) 0.048(7) Uiso 1 1 d
C6 C -0.3286(7) 0.53290(15) 0.74059(15) 0.0406(6) Uani 1 1 d
H6B H -0.516(7) 0.5272(17) 0.751(2) 0.064(10) Uiso 1 1 d
H6A H -0.314(7) 0.5877(18) 0.706(2) 0.084(11) Uiso 1 1 d
C7 C -0.2077(5) 0.55911(13) 0.81764(14) 0.0335(5) Uani 1 1 d
C8 C 0.1034(6) 0.53027(14) 0.91974(13) 0.0325(6) Uani 1 1 d
H8B H 0.200(5) 0.5884(14) 0.9178(14) 0.041(7) Uiso 1 1 d
H8A H -0.049(6) 0.5348(13) 0.9564(14) 0.034(7) Uiso 1 1 d
C9 C 0.3054(5) 0.46497(13) 0.94490(12) 0.0300(5) Uani 1 1 d
H9 H 0.461(4) 0.4610(11) 0.9094(11) 0.016(5) Uiso 1 1 d
C10 C 0.1751(5) 0.38338(13) 0.94629(12) 0.0307(5) Uani 1 1 d
H10 H 0.035(6) 0.3687(15) 0.9863(16) 0.054(8) Uiso 1 1 d
C11 C 0.2342(5) 0.32491(13) 0.89811(13) 0.0301(5) Uani 1 1 d
H11 H 0.375(6) 0.3286(14) 0.8593(16) 0.041(7) Uiso 1 1 d
C12 C 0.1069(7) 0.24334(15) 0.90205(14) 0.0367(6) Uani 1 1 d
H12B H 0.238(6) 0.2052(16) 0.9020(16) 0.048(8) Uiso 1 1 d
H12A H -0.008(6) 0.2399(15) 0.9484(17) 0.052(8) Uiso 1 1 d
C13 C -0.3903(7) 0.29499(18) 0.57976(14) 0.0422(7) Uani 1 1 d
H13C H -0.311(6) 0.2416(17) 0.5593(15) 0.053(8) Uiso 1 1 d
H13B H -0.369(6) 0.3324(16) 0.5442(17) 0.053(8) Uiso 1 1 d
H13A H -0.583(6) 0.2798(15) 0.5901(14) 0.043(8) Uiso 1 1 d
C14 C 0.4160(7) 0.48783(17) 1.02558(15) 0.0409(6) Uani 1 1 d
H14C H 0.580(7) 0.4467(17) 1.0439(16) 0.056(8) Uiso 1 1 d
H14B H 0.264(6) 0.4896(15) 1.0629(15) 0.042(7) Uiso 1 1 d
H14A H 0.497(7) 0.5423(17) 1.0230(16) 0.058(8) Uiso 1 1 d

loop_
_atom_site_aniso_label
_atom_site_aniso_U_11
_atom_site_aniso_U_22
_atom_site_aniso_U_33
_atom_site_aniso_U_23
_atom_site_aniso_U_13
_atom_site_aniso_U_12
O1 0.0915(18) 0.0583(12) 0.0635(13) 0.0226(10) -0.0353(13) -0.0408(12)
O2 0.0440(10) 0.0368(8) 0.0303(8) 0.0046(7) -0.0118(7) -0.0067(8)
O3 0.0465(11) 0.0366(9) 0.0616(11) -0.0073(8) -0.0056(10) 0.0105(9)
O4 0.0357(10) 0.0330(8) 0.0303(7) -0.0007(7) -0.0031(7) 0.0038(7)
C1 0.0404(15) 0.0270(11) 0.0345(12) 0.0017(9) -0.0051(11) -0.0010(12)
C2 0.0490(19) 0.0331(12) 0.0335(12) -0.0056(10) -0.0153(12) 0.0020(13)
C3 0.0322(15) 0.0407(13) 0.0284(11) -0.0004(9) -0.0021(11) 0.0022(11)
C4 0.0319(15) 0.0395(13) 0.0303(11) 0.0060(10) -0.0047(10) 0.0015(12)
C5 0.0350(16) 0.0426(13) 0.0263(11) 0.0063(9) -0.0026(10) 0.0030(12)
C6 0.0422(18) 0.0333(12) 0.0462(14) 0.0059(11) -0.0080(13) 0.0042(12)
C7 0.0312(14) 0.0265(11) 0.0427(12) 0.0056(10) 0.0014(11) -0.0028(11)
C8 0.0326(15) 0.0337(12) 0.0312(11) -0.0043(9) -0.0003(10) -0.0014(11)
C9 0.0302(13) 0.0344(12) 0.0255(10) -0.0010(9) -0.0002(10) -0.0044(11)
C10 0.0306(13) 0.0360(12) 0.0254(10) 0.0061(9) 0.0005(10) -0.0044(11)
C11 0.0319(15) 0.0333(11) 0.0252(10) 0.0054(9) -0.0047(10) -0.0025(11)
C12 0.0481(17) 0.0319(12) 0.0302(12) 0.0036(10) -0.0069(12) -0.0030(13)
C13 0.049(2) 0.0512(16) 0.0261(12) 0.0001(12) -0.0045(12) -0.0014(15)
C14 0.0463(18) 0.0466(15) 0.0299(12) -0.0028(11) -0.0036(12) -0.0095(15)

loop_
_atom_type_symbol
_atom_type_description
_atom_type_scat_dispersion_real
_atom_type_scat_dispersion_imag
_atom_type_scat_source
C C 0.0033 0.0016 'International Tables Vol C Tables 4.2.6.8 and 6.1.1.4'
H H 0.0000 0.0000 'International Tables Vol C Tables 4.2.6.8 and 6.1.1.4'
O O 0.0106 0.0060 'International Tables Vol C Tables 4.2.6.8 and 6.1.1.4'

loop_
_geom_angle_atom_site_label_1
_geom_angle_atom_site_label_2
_geom_angle_atom_site_label_3
_geom_angle
C1 O2 C2 116.34(18)
C7 O4 C8 115.00(17)
O1 C1 O2 123.4(2)
O1 C1 C12 123.3(2)
O2 C1 C12 113.3(2)
O2 C2 C3 107.9(2)
C4 C3 C2 111.8(2)
C4 C3 C13 112.2(2)
C2 C3 C13 108.6(2)
C5 C4 C3 126.6(2)
C4 C5 C6 126.5(3)
C5 C6 C7 116.6(2)
O3 C7 O4 123.4(2)
O3 C7 C6 123.5(2)
O4 C7 C6 113.1(2)
O4 C8 C9 108.86(17)
C10 C9 C8 113.0(2)
C10 C9 C14 110.86(19)
C8 C9 C14 107.4(2)
C11 C10 C9 125.2(2)
C10 C11 C12 124.2(2)
C11 C12 C1 116.7(2)

loop_
_geom_bond_atom_site_label_1
_geom_bond_atom_site_label_2
_geom_bond_distance
O1 C1 1.189(3)
O2 C1 1.324(3)
O2 C2 1.455(3)
O3 C7 1.199(3)
O4 C7 1.340(3)
O4 C8 1.450(3)
C1 C12 1.503(3)
C2 C3 1.505(3)
C3 C4 1.485(3)
C3 C13 1.532(3)
C4 C5 1.314(3)
C5 C6 1.485(4)
C6 C7 1.511(4)
C8 C9 1.522(3)
C9 C10 1.500(3)
C9 C14 1.534(3)
C10 C11 1.312(3)
C11 C12 1.495(3)

loop_
_cod_related_entry_id
_cod_related_entry_code
_cod_related_entry_database
1 21200332 ChemSpider
